data_2219601
loop_
_publ_author_name
'Kaupang, \%Asmund'
'Bols\/ones, Marianne'
'Gamadeku, Thywill'
'Hansen, Tore'
'Hennum, Martin Johanson'
'G\"orbitz, Carl Henrik'

_publ_section_title
;(2<i>SR</i>,3<i>RS</i>)-Benzyl[4-chloro-1-(4-chlorophenyl)-1-methoxycarbonyl-2-butyl]ammonium
 chloride
;
_journal_coeditor_code HB2801
_journal_issue 10
_journal_name_full 'Acta Crystallographica Section E'
_journal_page_first o2038
_journal_paper_doi 10.1107/S1600536808030742
_journal_volume 64
_journal_year 2008
_chemical_formula_iupac 'C19 H22 Cl2 N O2 +, Cl -'
_chemical_formula_moiety 'C19 H22 Cl2 N O2 +, Cl -'
_chemical_formula_sum 'C19 H22 Cl3 N O2'
_chemical_formula_weight 402.73
_chemical_name_systematic
;
(2SR,3RS)-Benzyl[4-chloro-1-(4-chlorophenyl)-1-methoxycarbonyl-
2-butyl]ammonium chloride
;
_space_group_IT_number 2
_symmetry_cell_setting triclinic
_symmetry_space_group_name_Hall '-P 1'
_symmetry_space_group_name_H-M 'P -1'
_atom_sites_solution_hydrogens geom
_atom_sites_solution_primary direct
_atom_sites_solution_secondary difmap
_audit_creation_method SHELXL-97
_cell_angle_alpha 115.954(3)
_cell_angle_beta 93.925(3)
_cell_angle_gamma 103.015(3)
_cell_formula_units_Z 2
_cell_length_a 9.263(2)
_cell_length_b 10.432(3)
_cell_length_c 11.490(3)
_cell_measurement_reflns_used 3509
_cell_measurement_temperature 296(2)
_cell_measurement_theta_max 28.66
_cell_measurement_theta_min 2.01
_cell_volume 954.8(4)
_computing_cell_refinement 'SAINT-Plus (Bruker, 2001)'
_computing_data_collection 'SMART (Bruker, 2001)'
_computing_data_reduction 'SAINT-Plus (Bruker, 2001)'
_computing_molecular_graphics 'SHELXTL (Sheldrick, 2008)'
_computing_publication_material 'SHELXTL (Sheldrick, 2008)'
_computing_structure_refinement 'SHELXTL (Sheldrick, 2008)'
_computing_structure_solution 'SHELXTL (Sheldrick, 2008)'
_diffrn_ambient_temperature 296(2)
_diffrn_detector_area_resol_mean 8.3
_diffrn_measured_fraction_theta_full 0.980
_diffrn_measured_fraction_theta_max 0.900
_diffrn_measurement_device_type 'Bruker APEXII CCD'
_diffrn_measurement_method 'sets of exposures each taken over 0.5\% \w rotation'
_diffrn_radiation_monochromator graphite
_diffrn_radiation_source 'fine-focus sealed tube'
_diffrn_radiation_type MoK\a
_diffrn_radiation_wavelength 0.71073
_diffrn_reflns_av_R_equivalents 0.0239
_diffrn_reflns_av_sigmaI/netI 0.0373
_diffrn_reflns_limit_h_max 10
_diffrn_reflns_limit_h_min -12
_diffrn_reflns_limit_k_max 12
_diffrn_reflns_limit_k_min -13
_diffrn_reflns_limit_l_max 15
_diffrn_reflns_limit_l_min -15
_diffrn_reflns_number 8767
_diffrn_reflns_theta_full 26.73
_diffrn_reflns_theta_max 28.66
_diffrn_reflns_theta_min 2.01
_diffrn_standards_decay_% 0
_diffrn_standards_number 0
_exptl_absorpt_coefficient_mu 0.492
_exptl_absorpt_correction_T_max 0.915
_exptl_absorpt_correction_T_min 0.782
_exptl_absorpt_correction_type multi-scan
_exptl_absorpt_process_details '(SADABS; Sheldrick, 1996)'
_exptl_crystal_colour colourless
_exptl_crystal_density_diffrn 1.401
_exptl_crystal_density_method 'not measured'
_exptl_crystal_description block
_exptl_crystal_F_000 420
_exptl_crystal_size_max 0.60
_exptl_crystal_size_mid 0.38
_exptl_crystal_size_min 0.18
_refine_diff_density_max 0.435
_refine_diff_density_min -0.362
_refine_ls_extinction_method none
_refine_ls_goodness_of_fit_ref 1.035
_refine_ls_hydrogen_treatment constr
_refine_ls_matrix_type full
_refine_ls_number_parameters 227
_refine_ls_number_reflns 4422
_refine_ls_number_restraints 0
_refine_ls_restrained_S_all 1.035
_refine_ls_R_factor_all 0.0629
_refine_ls_R_factor_gt 0.0465
_refine_ls_shift/su_max 0.002
_refine_ls_shift/su_mean 0.000
_refine_ls_structure_factor_coef Fsqd
_refine_ls_weighting_details 'calc w=1/[\s^2^(Fo^2^)+(0.097P)^2^+0.1562P] where P=(Fo^2^+2Fc^2^)/3'
_refine_ls_weighting_scheme calc
_refine_ls_wR_factor_gt 0.1414
_refine_ls_wR_factor_ref 0.1586
_reflns_number_gt 3320
_reflns_number_total 4422
_reflns_threshold_expression I>2\s(I)
_cod_data_source_file hb2801.cif
_cod_data_source_block I
_cod_database_code 2219601
_cod_database_fobs_code 2219601

loop_
_symmetry_equiv_pos_as_xyz
'x, y, z'
'-x, -y, -z'

loop_
_atom_site_type_symbol
_atom_site_label
_atom_site_fract_x
_atom_site_fract_y
_atom_site_fract_z
_atom_site_U_iso_or_equiv
_atom_site_adp_type
_atom_site_calc_flag
_atom_site_refinement_flags
_atom_site_occupancy
Cl Cl1 0.64470(8) 0.98821(8) 0.38456(7) 0.0691(2) Uani d . 1
Cl Cl2 0.26825(11) -0.01534(7) -0.06864(6) 0.0787(3) Uani d . 1
Cl Cl3 0.17315(6) 0.47020(7) -0.12520(5) 0.05352(19) Uani d . 1
O O1 0.11480(18) 0.6582(2) 0.40412(15) 0.0512(4) Uani d . 1
O O2 0.28993(18) 0.62358(19) 0.52192(14) 0.0473(4) Uani d . 1
N N1 0.18786(18) 0.67376(17) 0.17013(15) 0.0330(3) Uani d . 1
H H1 0.1142 0.6505 0.2107 0.040 Uiso calc R 1
H H2 0.1838 0.5903 0.0966 0.040 Uiso calc R 1
C C1 0.2347(2) 0.6371(2) 0.41927(17) 0.0346(4) Uani d . 1
C C2 0.3435(2) 0.6218(2) 0.32432(17) 0.0321(4) Uani d . 1
H H21 0.4452 0.6583 0.3773 0.039 Uiso calc R 1
C C3 0.3372(2) 0.7230(2) 0.25943(17) 0.0314(4) Uani d . 1
H H31 0.3497 0.8237 0.3299 0.038 Uiso calc R 1
C C4 0.4634(2) 0.7305(2) 0.18192(19) 0.0377(4) Uani d . 1
H H41 0.4571 0.6302 0.1166 0.045 Uiso calc R 1
H H42 0.4464 0.7852 0.1349 0.045 Uiso calc R 1
C C5 0.6210(2) 0.8022(3) 0.2633(2) 0.0457(5) Uani d . 1
H H51 0.6930 0.8014 0.2058 0.055 Uiso calc R 1
H H52 0.6418 0.7446 0.3064 0.055 Uiso calc R 1
C C6 0.3211(2) 0.4594(2) 0.22692(18) 0.0338(4) Uani d . 1
C C7 0.4464(2) 0.4091(3) 0.1945(2) 0.0431(5) Uani d . 1
H H71 0.5425 0.4744 0.2344 0.052 Uiso calc R 1
C C8 0.4308(3) 0.2642(3) 0.1046(2) 0.0507(6) Uani d . 1
H H81 0.5154 0.2315 0.0833 0.061 Uiso calc R 1
C C9 0.2888(3) 0.1685(2) 0.0466(2) 0.0495(6) Uani d . 1
C C10 0.1623(3) 0.2137(3) 0.0776(2) 0.0494(5) Uani d . 1
H H101 0.0668 0.1469 0.0380 0.059 Uiso calc R 1
C C11 0.1778(2) 0.3591(2) 0.1681(2) 0.0423(5) Uani d . 1
H H111 0.0925 0.3903 0.1899 0.051 Uiso calc R 1
C C12 0.1968(3) 0.6398(3) 0.6215(2) 0.0590(7) Uani d . 1
H H121 0.2542 0.6480 0.6984 0.088 Uiso calc R 1
H H122 0.1100 0.5545 0.5872 0.088 Uiso calc R 1
H H123 0.1646 0.7278 0.6445 0.088 Uiso calc R 1
C C13 0.1553(3) 0.7857(2) 0.1302(2) 0.0416(5) Uani d . 1
H H131 0.2240 0.7983 0.0735 0.050 Uiso calc R 1
H H132 0.0535 0.7461 0.0790 0.050 Uiso calc R 1
C C14 0.1697(2) 0.9353(2) 0.2434(2) 0.0387(4) Uani d . 1
C C15 0.0533(3) 0.9580(3) 0.3120(3) 0.0589(6) Uani d . 1
H H151 -0.0319 0.8791 0.2907 0.071 Uiso calc R 1
C C16 0.0627(4) 1.0968(3) 0.4118(3) 0.0726(8) Uani d . 1
H H161 -0.0156 1.1104 0.4583 0.087 Uiso calc R 1
C C17 0.1861(4) 1.2151(3) 0.4434(3) 0.0646(7) Uani d . 1
H H171 0.1906 1.3089 0.5097 0.077 Uiso calc R 1
C C18 0.3036(3) 1.1941(3) 0.3761(2) 0.0562(6) Uani d . 1
H H181 0.3883 1.2736 0.3974 0.067 Uiso calc R 1
C C19 0.2947(3) 1.0547(3) 0.2771(2) 0.0456(5) Uani d . 1
H H191 0.3742 1.0408 0.2322 0.055 Uiso calc R 1

loop_
_atom_site_aniso_label
_atom_site_aniso_U_11
_atom_site_aniso_U_22
_atom_site_aniso_U_33
_atom_site_aniso_U_12
_atom_site_aniso_U_13
_atom_site_aniso_U_23
Cl1 0.0507(4) 0.0516(4) 0.0684(4) -0.0046(3) 0.0023(3) 0.0063(3)
Cl2 0.1402(8) 0.0425(4) 0.0514(4) 0.0395(4) 0.0239(4) 0.0128(3)
Cl3 0.0418(3) 0.0546(4) 0.0430(3) 0.0064(2) 0.0086(2) 0.0077(2)
O1 0.0410(9) 0.0740(12) 0.0479(8) 0.0263(8) 0.0165(7) 0.0306(8)
O2 0.0516(9) 0.0586(10) 0.0389(7) 0.0191(8) 0.0122(6) 0.0269(7)
N1 0.0316(8) 0.0309(8) 0.0339(7) 0.0081(6) 0.0027(6) 0.0138(6)
C1 0.0379(10) 0.0281(9) 0.0313(9) 0.0053(8) 0.0045(7) 0.0103(7)
C2 0.0278(9) 0.0334(10) 0.0332(8) 0.0074(7) 0.0039(7) 0.0149(7)
C3 0.0289(9) 0.0284(9) 0.0306(8) 0.0048(7) 0.0015(7) 0.0106(7)
C4 0.0349(10) 0.0377(11) 0.0375(9) 0.0058(8) 0.0077(8) 0.0170(8)
C5 0.0351(11) 0.0457(12) 0.0527(12) 0.0067(9) 0.0097(9) 0.0220(10)
C6 0.0390(10) 0.0330(10) 0.0340(9) 0.0136(8) 0.0097(7) 0.0176(8)
C7 0.0411(11) 0.0451(12) 0.0520(11) 0.0188(9) 0.0169(9) 0.0261(10)
C8 0.0627(15) 0.0514(14) 0.0564(13) 0.0329(12) 0.0298(11) 0.0307(11)
C9 0.0855(18) 0.0354(11) 0.0353(10) 0.0277(12) 0.0167(11) 0.0175(9)
C10 0.0565(14) 0.0359(11) 0.0491(12) 0.0099(10) -0.0034(10) 0.0175(10)
C11 0.0390(11) 0.0360(11) 0.0491(11) 0.0110(9) 0.0030(9) 0.0180(9)
C12 0.0731(17) 0.0678(17) 0.0396(11) 0.0207(14) 0.0212(11) 0.0263(12)
C13 0.0464(12) 0.0381(11) 0.0405(10) 0.0126(9) -0.0013(8) 0.0194(9)
C14 0.0373(11) 0.0360(11) 0.0447(10) 0.0133(8) 0.0010(8) 0.0201(9)
C15 0.0377(12) 0.0492(14) 0.0818(17) 0.0139(10) 0.0119(11) 0.0227(13)
C16 0.0671(19) 0.0614(18) 0.087(2) 0.0355(15) 0.0280(16) 0.0221(15)
C17 0.083(2) 0.0421(14) 0.0609(15) 0.0286(14) 0.0017(14) 0.0136(12)
C18 0.0662(16) 0.0382(12) 0.0588(14) 0.0058(11) -0.0061(12) 0.0246(11)
C19 0.0476(12) 0.0427(12) 0.0502(11) 0.0100(9) 0.0065(9) 0.0267(10)

loop_
_atom_type_symbol
_atom_type_description
_atom_type_scat_dispersion_real
_atom_type_scat_dispersion_imag
_atom_type_scat_source
C C 0.0033 0.0016 'International Tables Vol C Tables 4.2.6.8 and 6.1.1.4'
H H 0.0000 0.0000 'International Tables Vol C Tables 4.2.6.8 and 6.1.1.4'
N N 0.0061 0.0033 'International Tables Vol C Tables 4.2.6.8 and 6.1.1.4'
O O 0.0106 0.0060 'International Tables Vol C Tables 4.2.6.8 and 6.1.1.4'
Cl Cl 0.1484 0.1585 'International Tables Vol C Tables 4.2.6.8 and 6.1.1.4'

loop_
_geom_angle_atom_site_label_1
_geom_angle_atom_site_label_2
_geom_angle_atom_site_label_3
_geom_angle
C1 O2 C12 116.08(18)
C3 N1 C13 115.50(15)
C3 N1 H1 108.4
C13 N1 H1 108.4
C3 N1 H2 108.4
C13 N1 H2 108.4
H1 N1 H2 107.5
O1 C1 O2 124.21(18)
O1 C1 C2 124.68(17)
O2 C1 C2 111.11(17)
C1 C2 C6 111.18(15)
C1 C2 C3 111.11(15)
C6 C2 C3 114.25(14)
C1 C2 H21 106.6
C6 C2 H21 106.6
C3 C2 H21 106.6
N1 C3 C4 109.14(15)
N1 C3 C2 111.71(14)
C4 C3 C2 112.34(16)
N1 C3 H31 107.8
C4 C3 H31 107.8
C2 C3 H31 107.8
C5 C4 C3 115.28(16)
C5 C4 H41 108.5
C3 C4 H41 108.5
C5 C4 H42 108.5
C3 C4 H42 108.5
H41 C4 H42 107.5
C4 C5 Cl1 111.82(16)
C4 C5 H51 109.3
Cl1 C5 H51 109.3
C4 C5 H52 109.3
Cl1 C5 H52 109.3
H51 C5 H52 107.9
C7 C6 C11 118.70(19)
C7 C6 C2 119.31(18)
C11 C6 C2 121.99(17)
C8 C7 C6 121.0(2)
C8 C7 H71 119.5
C6 C7 H71 119.5
C9 C8 C7 119.1(2)
C9 C8 H81 120.4
C7 C8 H81 120.4
C8 C9 C10 121.5(2)
C8 C9 Cl2 119.32(19)
C10 C9 Cl2 119.2(2)
C9 C10 C11 119.5(2)
C9 C10 H101 120.3
C11 C10 H101 120.3
C10 C11 C6 120.2(2)
C10 C11 H111 119.9
C6 C11 H111 119.9
O2 C12 H121 109.5
O2 C12 H122 109.5
H121 C12 H122 109.5
O2 C12 H123 109.5
H121 C12 H123 109.5
H122 C12 H123 109.5
C14 C13 N1 114.43(16)
C14 C13 H131 108.7
N1 C13 H131 108.7
C14 C13 H132 108.7
N1 C13 H132 108.7
H131 C13 H132 107.6
C15 C14 C19 118.5(2)
C15 C14 C13 120.1(2)
C19 C14 C13 121.3(2)
C16 C15 C14 120.4(2)
C16 C15 H151 119.8
C14 C15 H151 119.8
C17 C16 C15 120.8(3)
C17 C16 H161 119.6
C15 C16 H161 119.6
C16 C17 C18 119.6(2)
C16 C17 H171 120.2
C18 C17 H171 120.2
C19 C18 C17 119.6(2)
C19 C18 H181 120.2
C17 C18 H181 120.2
C18 C19 C14 121.2(2)
C18 C19 H191 119.4
C14 C19 H191 119.4

loop_
_geom_bond_atom_site_label_1
_geom_bond_atom_site_label_2
_geom_bond_distance
Cl1 C5 1.776(2)
Cl2 C9 1.745(2)
O1 C1 1.196(3)
O2 C1 1.330(2)
O2 C12 1.454(3)
N1 C3 1.502(2)
N1 C13 1.508(3)
N1 H1 0.9000
N1 H2 0.9000
C1 C2 1.517(3)
C2 C6 1.522(3)
C2 C3 1.544(3)
C2 H21 0.9800
C3 C4 1.526(3)
C3 H31 0.9800
C4 C5 1.508(3)
C4 H41 0.9700
C4 H42 0.9700
C5 H51 0.9700
C5 H52 0.9700
C6 C7 1.387(3)
C6 C11 1.395(3)
C7 C8 1.374(3)
C7 H71 0.9300
C8 C9 1.370(4)
C8 H81 0.9300
C9 C10 1.372(3)
C10 C11 1.379(3)
C10 H101 0.9300
C11 H111 0.9300
C12 H121 0.9600
C12 H122 0.9600
C12 H123 0.9600
C13 C14 1.501(3)
C13 H131 0.9700
C13 H132 0.9700
C14 C15 1.381(3)
C14 C19 1.381(3)
C15 C16 1.376(4)
C15 H151 0.9300
C16 C17 1.370(4)
C16 H161 0.9300
C17 C18 1.380(4)
C17 H171 0.9300
C18 C19 1.379(3)
C18 H181 0.9300
C19 H191 0.9300

loop_
_geom_hbond_atom_site_label_D
_geom_hbond_atom_site_label_H
_geom_hbond_atom_site_label_A
_geom_hbond_site_symmetry_A
_geom_hbond_distance_DH
_geom_hbond_distance_HA
_geom_hbond_distance_DA
_geom_hbond_angle_DHA
N1 H2 Cl3 . 0.90 2.28 3.0890(18) 150
N1 H1 Cl3 2_565 0.90 2.59 3.2447(18) 131

loop_
_geom_torsion_atom_site_label_1
_geom_torsion_atom_site_label_2
_geom_torsion_atom_site_label_3
_geom_torsion_atom_site_label_4
_geom_torsion
_geom_torsion_publ_flag
C1 C2 C3 C4 170.19(15) n
C2 C3 C4 C5 -65.1(2) n
C3 C4 C5 Cl1 -59.2(2) n
C3 C2 C1 O2 -145.64(16) n
C2 C1 O2 C12 178.60(18) n
C1 C2 C6 C7 -138.62(18) n
C2 C3 N1 C13 164.81(16) n
C3 N1 C13 C14 -53.8(2) n
N1 C13 C14 C15 -80.7(3) n
C12 O2 C1 O1 -1.5(3) ?
O1 C1 C2 C6 -93.9(2) ?
O2 C1 C2 C6 85.91(19) ?
O1 C1 C2 C3 34.5(3) ?
C13 N1 C3 C4 -70.3(2) ?
C1 C2 C3 N1 -66.78(18) ?
C6 C2 C3 N1 60.0(2) ?
C6 C2 C3 C4 -63.0(2) ?
N1 C3 C4 C5 170.40(17) ?
C3 C2 C6 C7 94.6(2) ?
C1 C2 C6 C11 41.8(2) ?
C3 C2 C6 C11 -84.9(2) ?
C11 C6 C7 C8 1.2(3) ?
C2 C6 C7 C8 -178.37(18) ?
C6 C7 C8 C9 -0.2(3) ?
C7 C8 C9 C10 -0.8(3) ?
C7 C8 C9 Cl2 179.55(17) ?
C8 C9 C10 C11 0.7(3) ?
Cl2 C9 C10 C11 -179.63(16) ?
C9 C10 C11 C6 0.3(3) ?
C7 C6 C11 C10 -1.3(3) ?
C2 C6 C11 C10 178.28(18) ?
N1 C13 C14 C19 102.7(2) ?
C19 C14 C15 C16 -0.1(4) ?
C13 C14 C15 C16 -176.8(2) ?
C14 C15 C16 C17 1.1(5) ?
C15 C16 C17 C18 -1.4(5) ?
C16 C17 C18 C19 0.7(4) ?
C17 C18 C19 C14 0.3(3) ?
C15 C14 C19 C18 -0.6(3) ?
C13 C14 C19 C18 176.10(19) ?
